data_7229937
loop_
_publ_author_name
'Meti, Puttavva'
'Gong, Young-Dae'

_publ_section_title
;
 Unveiling the photophysical and morphological properties of an
 acidochromic thiophene flanked dipyrrolopyrazine-based chromophore for
 optoelectronic application
;
_journal_issue 4
_journal_name_full 'RSC Advances'
_journal_page_first 2004
_journal_paper_doi 10.1039/C7RA12527E
_journal_volume 8
_journal_year 2018
_chemical_formula_sum 'C21 H15 F3 N4 S'
_chemical_formula_weight 412.43
_chemical_name_systematic
;
 1,5-dimethyl-2-(thiophen-3-yl)-6-(4-(trifluoromethyl)phenyl)-1,5-dihydrodipyrrolo[3,2-b:3',2'-e]pyrazine
;
_space_group_IT_number 14
_symmetry_cell_setting monoclinic
_symmetry_space_group_name_Hall '-P 2ybc'
_symmetry_space_group_name_H-M 'P 1 21/c 1'
_atom_sites_solution_hydrogens geom
_atom_sites_solution_primary direct
_atom_sites_solution_secondary difmap
_audit_creation_method SHELXL-97
_audit_update_record
;
2017-10-04 deposited with the CCDC.
2017-12-26 downloaded from the CCDC.
;
_cell_angle_alpha 90.00
_cell_angle_beta 115.2030(10)
_cell_angle_gamma 90.00
_cell_formula_units_Z 4
_cell_length_a 15.0769(2)
_cell_length_b 8.80100(10)
_cell_length_c 15.4166(2)
_cell_measurement_reflns_used 8374
_cell_measurement_temperature 296(1)
_cell_measurement_theta_max 27.30
_cell_measurement_theta_min 2.74
_cell_volume 1850.92(4)
_computing_cell_refinement 'Bruker SAINT'
_computing_data_collection 'Bruker APEX2'
_computing_data_reduction 'Bruker SAINT'
_computing_molecular_graphics 'Bruker SHELXTL'
_computing_publication_material 'Bruker SHELXTL'
_computing_structure_refinement 'SHELXL-97 (Sheldrick, 2008)'
_computing_structure_solution 'SHELXS-97 (Sheldrick, 2008)'
_diffrn_ambient_temperature 296(1)
_diffrn_measured_fraction_theta_full 0.998
_diffrn_measured_fraction_theta_max 0.998
_diffrn_measurement_device_type 'Bruker APEX-II CCD'
_diffrn_measurement_method '\f and \w scans'
_diffrn_radiation_monochromator graphite
_diffrn_radiation_source 'fine-focus sealed tube'
_diffrn_radiation_type MoK\a
_diffrn_radiation_wavelength 0.71073
_diffrn_reflns_av_R_equivalents 0.0000
_diffrn_reflns_av_sigmaI/netI 0.0213
_diffrn_reflns_limit_h_max 18
_diffrn_reflns_limit_h_min -20
_diffrn_reflns_limit_k_max 11
_diffrn_reflns_limit_k_min 0
_diffrn_reflns_limit_l_max 20
_diffrn_reflns_limit_l_min 0
_diffrn_reflns_number 4596
_diffrn_reflns_theta_full 28.28
_diffrn_reflns_theta_max 28.28
_diffrn_reflns_theta_min 1.49
_exptl_absorpt_coefficient_mu 0.220
_exptl_absorpt_correction_T_max 0.9913
_exptl_absorpt_correction_T_min 0.9212
_exptl_absorpt_correction_type multi-scan
_exptl_absorpt_process_details 'Bruker SADABS'
_exptl_crystal_colour yellow
_exptl_crystal_density_diffrn 1.480
_exptl_crystal_density_meas ?
_exptl_crystal_density_method 'not measured'
_exptl_crystal_description block
_exptl_crystal_F_000 848
_exptl_crystal_size_max 0.38
_exptl_crystal_size_mid 0.22
_exptl_crystal_size_min 0.04
_refine_diff_density_max 1.296
_refine_diff_density_min -0.778
_refine_diff_density_rms 0.134
_refine_ls_extinction_method none
_refine_ls_goodness_of_fit_ref 1.554
_refine_ls_hydrogen_treatment refxyz
_refine_ls_matrix_type full
_refine_ls_number_parameters 262
_refine_ls_number_reflns 4596
_refine_ls_number_restraints 0
_refine_ls_restrained_S_all 1.554
_refine_ls_R_factor_all 0.1359
_refine_ls_R_factor_gt 0.1120
_refine_ls_shift/su_max 0.010
_refine_ls_shift/su_mean 0.001
_refine_ls_structure_factor_coef Fsqd
_refine_ls_weighting_details 'calc w=1/[\s^2^(Fo^2^)+(0.2000P)^2^+0.0000P] where P=(Fo^2^+2Fc^2^)/3'
_refine_ls_weighting_scheme calc
_refine_ls_wR_factor_gt 0.3494
_refine_ls_wR_factor_ref 0.3831
_reflns_number_gt 3283
_reflns_number_total 4596
_reflns_threshold_expression >2sigma(I)
_cod_data_source_file c7ra12527e2.cif
_cod_data_source_block 20170818_0m
_cod_depositor_comments
;
 Correcting the _chemical_name_systematic data item value.

 Antanas Vaitkus,
 2018-08-28

The following automatic conversions were performed:

'_symmetry_cell_setting' value 'Monoclinic' changed to 'monoclinic'
according to
/home/data/users/saulius/crontab/automatic-downloads/rss-feeds/RSC/lib/dictionaries/cif_core.dic
dictionary named 'cif_core.dic' version 2.4.2 from 2011-04-26.

'_exptl_crystal_density_meas' value 'none' was changed to '?' - the
value is perceived as not measured.

Automatic conversion script
Id: cif_fix_values 4973 2017-02-22 13:04:09Z antanas 
;
_cod_original_sg_symbol_H-M P2(1)/c
_cod_database_code 7229937

loop_
_symmetry_equiv_pos_as_xyz
'x, y, z'
'-x, y+1/2, -z+1/2'
'-x, -y, -z'
'x, -y-1/2, z-1/2'

loop_
_atom_site_label
_atom_site_type_symbol
_atom_site_fract_x
_atom_site_fract_y
_atom_site_fract_z
_atom_site_U_iso_or_equiv
_atom_site_adp_type
_atom_site_occupancy
_atom_site_symmetry_multiplicity
_atom_site_calc_flag
_atom_site_refinement_flags
S1 S 1.27969(9) 0.02418(16) 0.15509(8) 0.0689(5) Uani 1 1 d .
F1 F 0.5503(3) 0.3146(10) 0.7117(3) 0.200(3) Uani 1 1 d .
F2 F 0.4561(4) 0.2178(11) 0.5992(6) 0.245(5) Uani 1 1 d .
F3 F 0.4815(8) 0.4247(10) 0.5947(8) 0.321(7) Uani 1 1 d .
N1 N 1.1301(2) 0.2151(3) 0.36925(18) 0.0365(6) Uani 1 1 d .
N2 N 1.0332(2) 0.2756(3) 0.45417(19) 0.0386(7) Uani 1 1 d .
N3 N 0.9138(2) 0.0216(3) 0.3419(2) 0.0372(7) Uani 1 1 d .
N4 N 0.8150(2) 0.0819(3) 0.4255(2) 0.0400(7) Uani 1 1 d .
C1 C 1.1791(3) 0.0441(5) 0.1746(3) 0.0516(9) Uani 1 1 d .
H1 H 1.1160 0.0238 0.1286 0.062 Uiso 1 1 calc R
C2 C 1.1993(2) 0.0933(4) 0.2650(2) 0.0391(7) Uani 1 1 d .
C3 C 1.3013(3) 0.1165(5) 0.3193(3) 0.0569(10) Uani 1 1 d .
H3 H 1.3290 0.1494 0.3827 0.068 Uiso 1 1 calc R
C4 C 1.3583(3) 0.0832(5) 0.2652(3) 0.0493(9) Uani 1 1 d .
H4 H 1.4258 0.0928 0.2875 0.059 Uiso 1 1 calc R
C5 C 1.1249(2) 0.1087(4) 0.3017(2) 0.0379(7) Uani 1 1 d .
C6 C 1.0423(2) 0.0174(4) 0.2795(2) 0.0406(8) Uani 1 1 d .
H6A H 1.0219 -0.0619 0.2355 0.049 Uiso 1 1 calc R
C7 C 0.9959(2) 0.0683(4) 0.3363(2) 0.0369(7) Uani 1 1 d .
C8 C 1.0519(2) 0.1936(4) 0.3919(2) 0.0345(7) Uani 1 1 d .
C9 C 1.1930(3) 0.3491(4) 0.3984(3) 0.0480(9) Uani 1 1 d .
H9A H 1.2428 0.3409 0.3754 0.072 Uiso 1 1 calc R
H9B H 1.2233 0.3561 0.4671 0.072 Uiso 1 1 calc R
H9C H 1.1543 0.4384 0.3720 0.072 Uiso 1 1 calc R
C10 C 0.8952(2) 0.1023(4) 0.4053(2) 0.0348(7) Uani 1 1 d .
C11 C 0.9517(2) 0.2237(4) 0.4614(2) 0.0372(7) Uani 1 1 d .
C12 C 0.9050(3) 0.2763(4) 0.5188(2) 0.0425(8) Uani 1 1 d .
H12A H 0.9266 0.3541 0.5638 0.051 Uiso 1 1 calc R
C13 C 0.8221(2) 0.1902(4) 0.4950(2) 0.0391(7) Uani 1 1 d .
C14 C 0.7535(3) -0.0497(5) 0.3952(3) 0.0526(10) Uani 1 1 d .
H14A H 0.7648 -0.1015 0.3460 0.079 Uiso 1 1 calc R
H14B H 0.6860 -0.0192 0.3704 0.079 Uiso 1 1 calc R
H14C H 0.7683 -0.1165 0.4488 0.079 Uiso 1 1 calc R
C15 C 0.7449(2) 0.2114(4) 0.5281(2) 0.0392(8) Uani 1 1 d .
C16 C 0.7713(3) 0.2598(4) 0.6227(2) 0.0419(8) Uani 1 1 d .
H16A H 0.8371 0.2708 0.6646 0.050 Uiso 1 1 calc R
C17 C 0.6995(3) 0.2912(4) 0.6537(3) 0.0474(9) Uani 1 1 d .
H17A H 0.7177 0.3220 0.7167 0.057 Uiso 1 1 calc R
C18 C 0.6020(3) 0.2777(5) 0.5933(3) 0.0532(10) Uani 1 1 d .
C19 C 0.5745(3) 0.2284(6) 0.4995(3) 0.0638(12) Uani 1 1 d .
H19A H 0.5086 0.2159 0.4583 0.077 Uiso 1 1 calc R
C20 C 0.6466(3) 0.1977(5) 0.4680(3) 0.0568(10) Uani 1 1 d .
H20A H 0.6279 0.1673 0.4049 0.068 Uiso 1 1 calc R
C21 C 0.5262(3) 0.3110(7) 0.6261(4) 0.0722(14) Uani 1 1 d .

loop_
_atom_site_aniso_label
_atom_site_aniso_U_11
_atom_site_aniso_U_22
_atom_site_aniso_U_33
_atom_site_aniso_U_23
_atom_site_aniso_U_13
_atom_site_aniso_U_12
S1 0.0756(9) 0.0858(10) 0.0615(7) -0.0050(5) 0.0447(6) 0.0045(6)
F1 0.087(3) 0.443(11) 0.095(3) -0.042(4) 0.064(2) 0.036(4)
F2 0.125(4) 0.418(12) 0.269(7) -0.200(8) 0.159(5) -0.127(6)
F3 0.402(12) 0.268(9) 0.535(15) 0.250(10) 0.432(13) 0.252(9)
N1 0.0325(14) 0.0395(14) 0.0399(13) -0.0022(10) 0.0178(11) -0.0038(11)
N2 0.0340(14) 0.0445(15) 0.0410(14) -0.0049(11) 0.0197(11) -0.0032(11)
N3 0.0315(14) 0.0377(15) 0.0433(14) -0.0038(10) 0.0168(11) -0.0038(11)
N4 0.0365(14) 0.0414(16) 0.0470(14) -0.0021(11) 0.0225(12) -0.0045(12)
C1 0.055(2) 0.061(2) 0.0435(19) -0.0025(15) 0.0257(17) 0.0033(18)
C2 0.0377(17) 0.0437(18) 0.0406(16) 0.0033(13) 0.0211(13) 0.0031(14)
C3 0.044(2) 0.080(3) 0.054(2) -0.0181(19) 0.0293(17) -0.0077(19)
C4 0.0360(18) 0.065(2) 0.0523(19) -0.0140(17) 0.0240(15) -0.0044(16)
C5 0.0337(16) 0.0453(18) 0.0355(14) 0.0017(12) 0.0156(12) 0.0053(13)
C6 0.0340(17) 0.0464(19) 0.0427(16) -0.0086(13) 0.0175(13) -0.0031(14)
C7 0.0376(17) 0.0384(17) 0.0349(14) 0.0006(12) 0.0156(12) 0.0029(13)
C8 0.0304(15) 0.0364(16) 0.0361(14) 0.0016(11) 0.0137(12) 0.0008(12)
C9 0.046(2) 0.0436(19) 0.062(2) -0.0105(15) 0.0303(17) -0.0123(15)
C10 0.0271(15) 0.0412(17) 0.0367(14) 0.0033(12) 0.0141(12) -0.0004(12)
C11 0.0342(17) 0.0397(17) 0.0404(15) -0.0006(12) 0.0184(13) 0.0039(13)
C12 0.0430(19) 0.0479(19) 0.0432(16) -0.0046(13) 0.0248(14) -0.0015(15)
C13 0.0391(17) 0.0444(18) 0.0389(15) 0.0055(13) 0.0214(13) 0.0019(14)
C14 0.044(2) 0.055(2) 0.066(2) -0.0032(17) 0.0299(18) -0.0105(17)
C15 0.0360(17) 0.0443(18) 0.0426(16) 0.0045(13) 0.0219(14) 0.0031(14)
C16 0.0381(18) 0.0470(19) 0.0424(16) -0.0029(13) 0.0189(14) -0.0019(14)
C17 0.046(2) 0.055(2) 0.0447(17) -0.0084(15) 0.0233(15) -0.0003(16)
C18 0.045(2) 0.069(3) 0.058(2) -0.0012(17) 0.0337(18) 0.0001(18)
C19 0.0283(18) 0.111(4) 0.051(2) -0.011(2) 0.0161(15) -0.001(2)
C20 0.040(2) 0.089(3) 0.0416(17) -0.0101(18) 0.0181(15) 0.000(2)
C21 0.042(2) 0.106(4) 0.077(3) -0.019(3) 0.033(2) 0.009(3)

loop_
_atom_type_symbol
_atom_type_description
_atom_type_scat_dispersion_real
_atom_type_scat_dispersion_imag
_atom_type_scat_source
C C 0.0033 0.0016 'International Tables Vol C Tables 4.2.6.8 and 6.1.1.4'
H H 0.0000 0.0000 'International Tables Vol C Tables 4.2.6.8 and 6.1.1.4'
N N 0.0061 0.0033 'International Tables Vol C Tables 4.2.6.8 and 6.1.1.4'
F F 0.0171 0.0103 'International Tables Vol C Tables 4.2.6.8 and 6.1.1.4'
S S 0.1246 0.1234 'International Tables Vol C Tables 4.2.6.8 and 6.1.1.4'

loop_
_geom_angle_atom_site_label_1
_geom_angle_atom_site_label_2
_geom_angle_atom_site_label_3
_geom_angle
C1 S1 C4 95.08(18)
C8 N1 C5 108.6(3)
C8 N1 C9 123.2(3)
C5 N1 C9 127.1(3)
C8 N2 C11 110.8(3)
C10 N3 C7 111.9(3)
C10 N4 C13 107.1(3)
C10 N4 C14 122.6(3)
C13 N4 C14 128.8(3)
C2 C1 S1 113.0(3)
C2 C1 H1 123.5
S1 C1 H1 123.5
C1 C2 C3 111.3(3)
C1 C2 C5 123.4(3)
C3 C2 C5 125.1(3)
C2 C3 C4 112.8(3)
C2 C3 H3 123.6
C4 C3 H3 123.6
C3 C4 S1 107.8(3)
C3 C4 H4 126.1
S1 C4 H4 126.1
N1 C5 C6 109.5(3)
N1 C5 C2 123.4(3)
C6 C5 C2 127.0(3)
C5 C6 C7 107.0(3)
C5 C6 H6A 126.5
C7 C6 H6A 126.5
N3 C7 C6 131.3(3)
N3 C7 C8 121.6(3)
C6 C7 C8 107.1(3)
N2 C8 N1 125.3(3)
N2 C8 C7 126.9(3)
N1 C8 C7 107.8(3)
N1 C9 H9A 109.5
N1 C9 H9B 109.5
H9A C9 H9B 109.5
N1 C9 H9C 109.5
H9A C9 H9C 109.5
H9B C9 H9C 109.5
N3 C10 N4 125.0(3)
N3 C10 C11 126.4(3)
N4 C10 C11 108.5(3)
N2 C11 C10 122.4(3)
N2 C11 C12 130.2(3)
C10 C11 C12 107.4(3)
C13 C12 C11 106.9(3)
C13 C12 H12A 126.6
C11 C12 H12A 126.6
C12 C13 N4 110.1(3)
C12 C13 C15 127.2(3)
N4 C13 C15 122.5(3)
N4 C14 H14A 109.5
N4 C14 H14B 109.5
H14A C14 H14B 109.5
N4 C14 H14C 109.5
H14A C14 H14C 109.5
H14B C14 H14C 109.5
C20 C15 C16 118.2(3)
C20 C15 C13 122.8(3)
C16 C15 C13 118.9(3)
C17 C16 C15 120.1(3)
C17 C16 H16A 120.0
C15 C16 H16A 120.0
C18 C17 C16 121.2(3)
C18 C17 H17A 119.4
C16 C17 H17A 119.4
C17 C18 C19 119.5(3)
C17 C18 C21 121.2(4)
C19 C18 C21 119.4(4)
C20 C19 C18 119.4(4)
C20 C19 H19A 120.3
C18 C19 H19A 120.3
C15 C20 C19 121.7(3)
C15 C20 H20A 119.2
C19 C20 H20A 119.2
F3 C21 F1 106.1(7)
F3 C21 F2 99.4(8)
F1 C21 F2 101.3(7)
F3 C21 C18 114.7(5)
F1 C21 C18 117.8(4)
F2 C21 C18 115.1(5)

loop_
_geom_bond_atom_site_label_1
_geom_bond_atom_site_label_2
_geom_bond_distance
S1 C1 1.676(4)
S1 C4 1.686(4)
F1 C21 1.211(6)
F2 C21 1.260(8)
F3 C21 1.188(7)
N1 C8 1.377(4)
N1 C5 1.377(4)
N1 C9 1.459(4)
N2 C8 1.324(4)
N2 C11 1.360(4)
N3 C10 1.331(4)
N3 C7 1.341(4)
N4 C10 1.383(4)
N4 C13 1.403(4)
N4 C14 1.433(5)
C1 C2 1.364(5)
C1 H1 0.9300
C2 C3 1.418(5)
C2 C5 1.463(4)
C3 C4 1.459(5)
C3 H3 0.9300
C4 H4 0.9300
C5 C6 1.397(5)
C6 C7 1.407(4)
C6 H6A 0.9300
C7 C8 1.430(4)
C9 H9A 0.9600
C9 H9B 0.9600
C9 H9C 0.9600
C10 C11 1.409(5)
C11 C12 1.423(4)
C12 C13 1.371(5)
C12 H12A 0.9300
C13 C15 1.469(4)
C14 H14A 0.9600
C14 H14B 0.9600
C14 H14C 0.9600
C15 C20 1.378(5)
C15 C16 1.405(5)
C16 C17 1.386(5)
C16 H16A 0.9300
C17 C18 1.370(6)
C17 H17A 0.9300
C18 C19 1.392(6)
C18 C21 1.463(5)
C19 C20 1.392(5)
C19 H19A 0.9300
C20 H20A 0.9300

loop_
_geom_torsion_atom_site_label_1
_geom_torsion_atom_site_label_2
_geom_torsion_atom_site_label_3
_geom_torsion_atom_site_label_4
_geom_torsion
C4 S1 C1 C2 -1.1(3)
S1 C1 C2 C3 0.6(5)
S1 C1 C2 C5 -175.3(3)
C1 C2 C3 C4 0.4(5)
C5 C2 C3 C4 176.2(3)
C2 C3 C4 S1 -1.1(5)
C1 S1 C4 C3 1.2(3)
C8 N1 C5 C6 0.4(4)
C9 N1 C5 C6 -167.3(3)
C8 N1 C5 C2 -176.7(3)
C9 N1 C5 C2 15.6(5)
C1 C2 C5 N1 -149.6(3)
C3 C2 C5 N1 35.1(5)
C1 C2 C5 C6 33.9(5)
C3 C2 C5 C6 -141.4(4)
N1 C5 C6 C7 -0.8(4)
C2 C5 C6 C7 176.1(3)
C10 N3 C7 C6 -179.5(3)
C10 N3 C7 C8 -1.6(4)
C5 C6 C7 N3 179.0(3)
C5 C6 C7 C8 0.9(4)
C11 N2 C8 N1 -178.9(3)
C11 N2 C8 C7 1.1(5)
C5 N1 C8 N2 -179.8(3)
C9 N1 C8 N2 -11.5(5)
C5 N1 C8 C7 0.2(3)
C9 N1 C8 C7 168.5(3)
N3 C7 C8 N2 1.0(5)
C6 C7 C8 N2 179.3(3)
N3 C7 C8 N1 -179.0(3)
C6 C7 C8 N1 -0.6(4)
C7 N3 C10 N4 178.9(3)
C7 N3 C10 C11 0.3(5)
C13 N4 C10 N3 -179.3(3)
C14 N4 C10 N3 13.6(5)
C13 N4 C10 C11 -0.5(3)
C14 N4 C10 C11 -167.5(3)
C8 N2 C11 C10 -2.4(4)
C8 N2 C11 C12 180.0(3)
N3 C10 C11 N2 1.9(5)
N4 C10 C11 N2 -176.9(3)
N3 C10 C11 C12 -180.0(3)
N4 C10 C11 C12 1.2(4)
N2 C11 C12 C13 176.5(3)
C10 C11 C12 C13 -1.4(4)
C11 C12 C13 N4 1.2(4)
C11 C12 C13 C15 -173.6(3)
C10 N4 C13 C12 -0.4(4)
C14 N4 C13 C12 165.5(3)
C10 N4 C13 C15 174.6(3)
C14 N4 C13 C15 -19.4(5)
C12 C13 C15 C20 138.0(4)
N4 C13 C15 C20 -36.1(5)
C12 C13 C15 C16 -36.6(5)
N4 C13 C15 C16 149.3(3)
C20 C15 C16 C17 0.5(5)
C13 C15 C16 C17 175.3(3)
C15 C16 C17 C18 -0.8(6)
C16 C17 C18 C19 1.4(6)
C16 C17 C18 C21 -180.0(4)
C17 C18 C19 C20 -1.8(7)
C21 C18 C19 C20 179.5(5)
C16 C15 C20 C19 -1.0(6)
C13 C15 C20 C19 -175.6(4)
C18 C19 C20 C15 1.6(7)
C17 C18 C21 F3 108.4(9)
C19 C18 C21 F3 -73.0(10)
C17 C18 C21 F1 -17.5(9)
C19 C18 C21 F1 161.1(7)
C17 C18 C21 F2 -137.0(7)
C19 C18 C21 F2 41.6(9)
